data_7201115
loop_
_publ_author_name
'Guo, Hua-Dong'
'Qiu, Dong-Fang'
'Guo, Xian-Min'
'Zheng, Guo-Li'
'Wang, Xiao'
'Dang, Song'
'Zhang, Hong-Jie'

_publ_section_title
;
 Entangled metal--organic frameworks modulated by N-donor ligands of
 different conformations
;
_journal_issue 11
_journal_name_full CrystEngComm
_journal_page_first 2425
_journal_paper_doi 10.1039/b905190m
_journal_volume 11
_journal_year 2009
_chemical_formula_moiety 'C29 H20 N2 O4 Zn'
_chemical_formula_sum 'C29 H20 N2 O4 Zn'
_chemical_formula_weight 525.86
_chemical_melting_point ?
_chemical_name_systematic
;
?
;
_space_group_IT_number 9
_symmetry_cell_setting monoclinic
_symmetry_space_group_name_Hall 'C -2yc'
_symmetry_space_group_name_H-M 'C 1 c 1'
_atom_sites_solution_hydrogens geom
_atom_sites_solution_primary direct
_atom_sites_solution_secondary difmap
_audit_creation_method SHELXL-97
_cell_angle_alpha 90.000
_cell_angle_beta 98.294(5)
_cell_angle_gamma 90.000
_cell_formula_units_Z 4
_cell_length_a 24.831(5)
_cell_length_b 9.586(5)
_cell_length_c 10.703(5)
_cell_measurement_reflns_used 3642
_cell_measurement_temperature 293(2)
_cell_measurement_theta_max 26.02
_cell_measurement_theta_min 1.20
_cell_volume 2521.0(18)
_computing_cell_refinement 'Bruker SMART'
_computing_data_collection 'Bruker SMART'
_computing_data_reduction 'Bruker SAINT'
_computing_molecular_graphics SHELXP-97
_computing_publication_material SHELXTL
_computing_structure_refinement 'SHELXL-97 (Sheldrick, 1997)'
_computing_structure_solution 'SHELXS-97 (Sheldrick, 1990)'
_diffrn_ambient_temperature 293(2)
_diffrn_detector_area_resol_mean 9.00cm
_diffrn_measured_fraction_theta_full 0.984
_diffrn_measured_fraction_theta_max 0.984
_diffrn_measurement_device_type 'CCD area detector'
_diffrn_measurement_method 'phi and omega scans'
_diffrn_radiation_monochromator graphite
_diffrn_radiation_source 'fine-focus sealed tube'
_diffrn_radiation_type MoK\a
_diffrn_radiation_wavelength 0.71069
_diffrn_reflns_av_R_equivalents 0.0437
_diffrn_reflns_av_sigmaI/netI 0.0439
_diffrn_reflns_limit_h_max 30
_diffrn_reflns_limit_h_min -28
_diffrn_reflns_limit_k_max 10
_diffrn_reflns_limit_k_min -11
_diffrn_reflns_limit_l_max 13
_diffrn_reflns_limit_l_min -8
_diffrn_reflns_number 6883
_diffrn_reflns_theta_full 26.09
_diffrn_reflns_theta_max 26.09
_diffrn_reflns_theta_min 2.28
_diffrn_standards_decay_% 0
_diffrn_standards_interval_count 0
_diffrn_standards_interval_time .
_diffrn_standards_number 0
_exptl_absorpt_coefficient_mu 1.012
_exptl_absorpt_correction_T_max 0.825
_exptl_absorpt_correction_T_min 0.769
_exptl_absorpt_correction_type empirical
_exptl_absorpt_process_details SADABS
_exptl_crystal_colour colourless
_exptl_crystal_density_diffrn 1.385
_exptl_crystal_density_meas ?
_exptl_crystal_density_method 'not measured'
_exptl_crystal_description block
_exptl_crystal_F_000 1080
_exptl_crystal_size_max 0.26
_exptl_crystal_size_mid 0.22
_exptl_crystal_size_min 0.19
_refine_diff_density_max 0.646
_refine_diff_density_min -0.192
_refine_diff_density_rms 0.059
_refine_ls_abs_structure_details 'Flack H D (1983), Acta Cryst. A39, 876-881'
_refine_ls_abs_structure_Flack 0.290(13)
_refine_ls_extinction_method none
_refine_ls_goodness_of_fit_ref 0.976
_refine_ls_hydrogen_treatment constr
_refine_ls_matrix_type full
_refine_ls_number_parameters 325
_refine_ls_number_reflns 3642
_refine_ls_number_restraints 2
_refine_ls_restrained_S_all 0.976
_refine_ls_R_factor_all 0.0445
_refine_ls_R_factor_gt 0.0394
_refine_ls_shift/su_max 0.000
_refine_ls_shift/su_mean 0.000
_refine_ls_structure_factor_coef Fsqd
_refine_ls_weighting_details 'calc w=1/[\s^2^(Fo^2^)+(0.0623P)^2^+0.0000P] where P=(Fo^2^+2Fc^2^)/3'
_refine_ls_weighting_scheme calc
_refine_ls_wR_factor_gt 0.0953
_refine_ls_wR_factor_ref 0.0980
_reflns_number_gt 3161
_reflns_number_total 3642
_reflns_threshold_expression >2sigma(I)
_cod_data_source_file b905190m.txt
_cod_data_source_block compound1
_cod_depositor_comments
;
The following automatic conversions were performed:
'_symmetry_cell_setting' value 'Monoclinic' changed to 'monoclinic'
according to '/home/saulius/struct/CIF-dictionaries/cif_core.dic'
dictionary named 'cif_core.dic' version 2.4.1 from 2010-06-29.

Automatic conversion script
Id: cif_fix_enum 1527 2010-12-29 10:47:43Z saulius 

The following automatic conversions were performed:

'_chemical_melting_point' value 'not measured' was changed to '?' -
the value is undefined or not given.

Automatic conversion script
Id: cif_fix_values 1646 2011-03-28 12:23:43Z adriana 

The following automatic conversions were performed:

'_exptl_crystal_density_meas' value 'none' was changed to '?' - the
value is perceived as not measured.

Automatic conversion script
Id: cif_fix_values 3008 2015-01-20 13:52:24Z robertas 
;
_cod_original_sg_symbol_H-M Cc
_cod_database_code 7201115

loop_
_symmetry_equiv_pos_as_xyz
'x, y, z'
'x, -y, z+1/2'
'x+1/2, y+1/2, z'
'x+1/2, -y+1/2, z+1/2'

loop_
_atom_site_label
_atom_site_type_symbol
_atom_site_fract_x
_atom_site_fract_y
_atom_site_fract_z
_atom_site_U_iso_or_equiv
_atom_site_adp_type
_atom_site_occupancy
_atom_site_symmetry_multiplicity
_atom_site_calc_flag
_atom_site_refinement_flags
_atom_site_disorder_assembly
_atom_site_disorder_group
C1 C 0.15897(19) -0.0578(4) -0.0358(4) 0.0544(11) Uani 1 1 d . . .
H1 H 0.1647 0.0046 -0.0991 0.065 Uiso 1 1 calc R . .
C2 C 0.1929(2) -0.0582(5) 0.0776(5) 0.0474(11) Uani 1 1 d . . .
C3 C 0.1837(2) -0.1499(4) 0.1725(5) 0.0496(12) Uani 1 1 d . . .
H3 H 0.2071 -0.1492 0.2486 0.059 Uiso 1 1 calc R . .
C4 C 0.14047(18) -0.2425(4) 0.1567(4) 0.0553(10) Uani 1 1 d . . .
H4 H 0.1342 -0.3021 0.2216 0.066 Uiso 1 1 calc R . .
C5 C 0.03337(19) -0.4309(4) 0.0582(5) 0.0605(11) Uani 1 1 d . . .
H5 H 0.0466 -0.4560 0.1408 0.073 Uiso 1 1 calc R . .
C6 C -0.0122(2) -0.4963(5) -0.0057(4) 0.0589(11) Uani 1 1 d . . .
H6 H -0.0293 -0.5660 0.0343 0.071 Uiso 1 1 calc R . .
C7 C -0.0324(2) -0.4592(5) -0.1285(5) 0.0468(11) Uani 1 1 d . . .
C8 C -0.0080(2) -0.3528(4) -0.1887(5) 0.0522(13) Uani 1 1 d . . .
H8 H -0.0226 -0.3256 -0.2700 0.063 Uiso 1 1 calc R . .
C9 C 0.0736(2) -0.1722(5) -0.1707(4) 0.0628(13) Uani 1 1 d . . .
C10 C 0.1154(2) -0.1533(5) -0.0550(5) 0.0499(14) Uani 1 1 d . . .
C11 C 0.10721(18) -0.2440(5) 0.0430(4) 0.0483(10) Uani 1 1 d . . .
C12 C 0.0586(2) -0.3298(5) -0.0010(6) 0.0488(12) Uani 1 1 d . . .
C13 C 0.03864(19) -0.2869(5) -0.1265(4) 0.0519(11) Uani 1 1 d . . .
C14 C 0.1014(3) -0.2258(7) -0.2822(5) 0.106(2) Uani 1 1 d . . .
H14A H 0.1233 -0.1528 -0.3101 0.159 Uiso 1 1 calc R . .
H14B H 0.0740 -0.2533 -0.3505 0.159 Uiso 1 1 calc R . .
H14C H 0.1240 -0.3045 -0.2550 0.159 Uiso 1 1 calc R . .
C15 C 0.0408(3) -0.0383(6) -0.2044(6) 0.100(2) Uani 1 1 d . . .
H15A H 0.0642 0.0316 -0.2320 0.149 Uiso 1 1 calc R . .
H15B H 0.0264 -0.0052 -0.1314 0.149 Uiso 1 1 calc R . .
H15C H 0.0115 -0.0576 -0.2708 0.149 Uiso 1 1 calc R . .
C16 C 0.2412(2) 0.0402(6) 0.0994(6) 0.0577(14) Uani 1 1 d . . .
C17 C -0.0824(2) -0.5318(5) -0.1927(5) 0.0489(11) Uani 1 1 d . . .
C18 C 0.3985(3) 0.3124(7) 0.0440(6) 0.0676(15) Uani 1 1 d . . .
H16 H 0.4098 0.2254 0.0196 0.081 Uiso 1 1 calc R . .
C19 C 0.4189(3) 0.4304(8) -0.0072(6) 0.0794(18) Uani 1 1 d . . .
H17 H 0.4427 0.4215 -0.0662 0.095 Uiso 1 1 calc R . .
C20 C 0.4044(2) 0.5564(7) 0.0276(6) 0.0725(16) Uani 1 1 d . . .
H18 H 0.4178 0.6357 -0.0073 0.087 Uiso 1 1 calc R . .
C21 C 0.3491(3) 0.6999(7) 0.1648(7) 0.0782(19) Uani 1 1 d . . .
H20 H 0.3611 0.7835 0.1347 0.094 Uiso 1 1 calc R . .
C22 C 0.3149(3) 0.7020(6) 0.2488(8) 0.082(2) Uani 1 1 d . . .
H21 H 0.3039 0.7879 0.2767 0.099 Uiso 1 1 calc R . .
C23 C 0.2590(3) 0.5740(7) 0.3827(7) 0.0838(19) Uani 1 1 d . . .
H34 H 0.2471 0.6575 0.4135 0.101 Uiso 1 1 calc R . .
C24 C 0.2399(3) 0.4475(8) 0.4257(7) 0.086(2) Uani 1 1 d . . .
H35 H 0.2150 0.4456 0.4828 0.103 Uiso 1 1 calc R . .
C25 C 0.2597(3) 0.3249(7) 0.3795(6) 0.0683(16) Uani 1 1 d . . .
H40 H 0.2481 0.2400 0.4082 0.082 Uiso 1 1 calc R . .
C26 C 0.3679(2) 0.5694(6) 0.1193(6) 0.0666(16) Uani 1 1 d . . .
C27 C 0.34872(19) 0.4449(5) 0.1658(5) 0.0492(12) Uani 1 1 d . . .
C28 C 0.3113(2) 0.4467(5) 0.2553(5) 0.0489(12) Uani 1 1 d . . .
C29 C 0.2938(2) 0.5773(5) 0.2988(6) 0.0628(15) Uani 1 1 d . . .
N1 N 0.36383(18) 0.3184(4) 0.1260(4) 0.0476(10) Uani 1 1 d . . .
N2 N 0.29460(19) 0.3237(4) 0.2958(4) 0.0497(11) Uani 1 1 d . . .
O1 O 0.2468(2) 0.1308(5) 0.0221(4) 0.1042(16) Uani 1 1 d . . .
O2 O 0.27253(14) 0.0233(4) 0.2013(4) 0.0700(11) Uani 1 1 d . . .
O3 O -0.10693(14) -0.6153(4) -0.1315(3) 0.0661(9) Uani 1 1 d . . .
O4 O -0.09989(13) -0.5077(3) -0.3053(3) 0.0547(8) Uani 1 1 d . . .
Zn1 Zn 0.33231(2) 0.15388(3) 0.21827(4) 0.05171(16) Uani 1 1 d . . .

loop_
_atom_site_aniso_label
_atom_site_aniso_U_11
_atom_site_aniso_U_22
_atom_site_aniso_U_33
_atom_site_aniso_U_23
_atom_site_aniso_U_13
_atom_site_aniso_U_12
C1 0.056(3) 0.050(2) 0.057(3) -0.002(2) 0.006(2) -0.018(2)
C2 0.039(2) 0.043(3) 0.058(3) -0.012(2) 0.002(2) -0.0072(19)
C3 0.039(2) 0.043(2) 0.064(3) -0.008(2) -0.002(2) -0.0037(17)
C4 0.048(2) 0.055(2) 0.060(3) 0.003(2) -0.002(2) -0.007(2)
C5 0.054(3) 0.064(3) 0.060(3) 0.012(2) -0.003(2) -0.020(2)
C6 0.057(3) 0.053(2) 0.063(3) 0.010(2) -0.003(2) -0.018(2)
C7 0.045(2) 0.040(2) 0.054(3) -0.0044(19) 0.002(2) -0.0019(19)
C8 0.050(3) 0.058(3) 0.046(3) 0.000(2) -0.001(2) -0.011(2)
C9 0.066(3) 0.072(3) 0.047(3) 0.008(2) -0.002(2) -0.034(2)
C10 0.042(3) 0.056(3) 0.050(3) -0.003(2) -0.001(2) -0.010(2)
C11 0.047(2) 0.049(2) 0.046(2) -0.0036(19) -0.004(2) -0.0038(19)
C12 0.045(3) 0.048(2) 0.053(3) 0.001(2) 0.006(2) -0.010(2)
C13 0.055(3) 0.050(2) 0.047(2) -0.003(2) -0.002(2) -0.013(2)
C14 0.112(5) 0.156(6) 0.054(3) -0.020(4) 0.023(3) -0.078(5)
C15 0.089(4) 0.084(4) 0.112(5) 0.043(3) -0.032(4) -0.033(3)
C16 0.043(3) 0.049(3) 0.079(3) -0.019(2) 0.000(3) -0.007(2)
C17 0.049(3) 0.036(2) 0.062(3) -0.007(2) 0.008(2) -0.008(2)
C18 0.062(4) 0.066(3) 0.069(3) 0.002(3) -0.006(3) 0.005(3)
C19 0.062(4) 0.101(5) 0.073(4) 0.013(3) 0.002(3) -0.004(3)
C20 0.060(3) 0.076(4) 0.077(4) 0.031(3) -0.006(3) -0.017(3)
C21 0.071(4) 0.037(3) 0.115(5) 0.014(3) -0.026(4) -0.012(3)
C22 0.071(4) 0.027(3) 0.132(6) -0.011(3) -0.042(4) 0.009(3)
C23 0.077(4) 0.074(4) 0.092(4) -0.021(3) -0.015(3) 0.029(3)
C24 0.062(4) 0.104(5) 0.090(5) -0.016(4) 0.003(3) 0.018(4)
C25 0.051(3) 0.074(4) 0.077(4) 0.008(3) -0.001(3) -0.007(3)
C26 0.055(3) 0.044(3) 0.088(4) 0.011(3) -0.034(3) -0.013(2)
C27 0.040(3) 0.033(3) 0.066(3) 0.012(2) -0.020(2) -0.005(2)
C28 0.035(2) 0.035(3) 0.070(3) -0.001(2) -0.013(2) 0.000(2)
C29 0.053(3) 0.043(3) 0.086(4) -0.014(3) -0.012(3) 0.013(2)
N1 0.040(2) 0.036(2) 0.064(3) 0.0005(18) -0.005(2) 0.0012(17)
N2 0.039(2) 0.041(2) 0.063(2) 0.0000(18) -0.0098(19) -0.0017(17)
O1 0.119(4) 0.100(3) 0.089(3) 0.021(2) -0.004(3) -0.068(3)
O2 0.0504(19) 0.0411(18) 0.108(3) -0.0033(18) -0.023(2) -0.0107(15)
O3 0.0541(19) 0.076(2) 0.065(2) 0.0053(18) -0.0052(16) -0.0254(18)
O4 0.056(2) 0.0414(16) 0.061(2) -0.0031(14) -0.0110(15) -0.0046(14)
Zn1 0.0407(2) 0.02839(18) 0.0794(3) 0.0016(3) -0.01374(18) -0.0021(3)

loop_
_atom_type_symbol
_atom_type_description
_atom_type_scat_dispersion_real
_atom_type_scat_dispersion_imag
_atom_type_scat_source
C C 0.0033 0.0016 'International Tables Vol C Tables 4.2.6.8 and 6.1.1.4'
H H 0.0000 0.0000 'International Tables Vol C Tables 4.2.6.8 and 6.1.1.4'
N N 0.0061 0.0033 'International Tables Vol C Tables 4.2.6.8 and 6.1.1.4'
O O 0.0106 0.0060 'International Tables Vol C Tables 4.2.6.8 and 6.1.1.4'
Zn Zn 0.2839 1.4301 'International Tables Vol C Tables 4.2.6.8 and 6.1.1.4'

loop_
_geom_angle_atom_site_label_1
_geom_angle_atom_site_label_2
_geom_angle_atom_site_label_3
_geom_angle
_geom_angle_site_symmetry_1
_geom_angle_site_symmetry_3
_geom_angle_publ_flag
C2 C1 C10 119.2(4) . . ?
C2 C1 H1 120.4 . . ?
C10 C1 H1 120.4 . . ?
C1 C2 C3 120.2(5) . . ?
C1 C2 C16 120.3(5) . . ?
C3 C2 C16 119.4(5) . . ?
C4 C3 C2 121.6(5) . . ?
C4 C3 H3 119.2 . . ?
C2 C3 H3 119.2 . . ?
C11 C4 C3 118.2(4) . . ?
C11 C4 H4 120.9 . . ?
C3 C4 H4 120.9 . . ?
C12 C5 C6 119.4(5) . . ?
C12 C5 H5 120.3 . . ?
C6 C5 H5 120.3 . . ?
C7 C6 C5 120.8(4) . . ?
C7 C6 H6 119.6 . . ?
C5 C6 H6 119.6 . . ?
C6 C7 C8 120.4(5) . . ?
C6 C7 C17 118.6(4) . . ?
C8 C7 C17 120.9(5) . . ?
C7 C8 C13 119.7(5) . . ?
C7 C8 H8 120.1 . . ?
C13 C8 H8 120.1 . . ?
C10 C9 C13 100.8(4) . . ?
C10 C9 C15 111.8(4) . . ?
C13 C9 C15 111.8(4) . . ?
C10 C9 C14 110.0(5) . . ?
C13 C9 C14 109.7(4) . . ?
C15 C9 C14 112.1(5) . . ?
C11 C10 C1 119.0(5) . . ?
C11 C10 C9 112.6(4) . . ?
C1 C10 C9 128.4(4) . . ?
C4 C11 C10 121.7(4) . . ?
C4 C11 C12 130.4(4) . . ?
C10 C11 C12 107.8(5) . . ?
C5 C12 C13 121.6(5) . . ?
C5 C12 C11 131.1(5) . . ?
C13 C12 C11 107.2(4) . . ?
C8 C13 C12 118.0(4) . . ?
C8 C13 C9 130.5(4) . . ?
C12 C13 C9 111.5(4) . . ?
C9 C14 H14A 109.5 . . ?
C9 C14 H14B 109.5 . . ?
H14A C14 H14B 109.5 . . ?
C9 C14 H14C 109.5 . . ?
H14A C14 H14C 109.5 . . ?
H14B C14 H14C 109.5 . . ?
C9 C15 H15A 109.5 . . ?
C9 C15 H15B 109.5 . . ?
H15A C15 H15B 109.5 . . ?
C9 C15 H15C 109.5 . . ?
H15A C15 H15C 109.5 . . ?
H15B C15 H15C 109.5 . . ?
O1 C16 O2 124.2(5) . . ?
O1 C16 C2 120.2(5) . . ?
O2 C16 C2 115.5(5) . . ?
O4 C17 O3 119.9(5) . . ?
O4 C17 C7 120.6(4) . . ?
O3 C17 C7 119.5(5) . . ?
O4 C17 Zn1 63.6(3) . 4_444 ?
O3 C17 Zn1 56.3(3) . 4_444 ?
C7 C17 Zn1 175.2(3) . 4_444 ?
N1 C18 C19 122.7(6) . . ?
N1 C18 H16 118.7 . . ?
C19 C18 H16 118.7 . . ?
C20 C19 C18 120.2(6) . . ?
C20 C19 H17 119.9 . . ?
C18 C19 H17 119.9 . . ?
C19 C20 C26 119.6(5) . . ?
C19 C20 H18 120.2 . . ?
C26 C20 H18 120.2 . . ?
C22 C21 C26 120.9(7) . . ?
C22 C21 H20 119.6 . . ?
C26 C21 H20 119.6 . . ?
C21 C22 C29 122.9(7) . . ?
C21 C22 H21 118.6 . . ?
C29 C22 H21 118.6 . . ?
C29 C23 C24 121.6(6) . . ?
C29 C23 H34 119.2 . . ?
C24 C23 H34 119.2 . . ?
C25 C24 C23 117.3(7) . . ?
C25 C24 H35 121.3 . . ?
C23 C24 H35 121.3 . . ?
N2 C25 C24 122.9(6) . . ?
N2 C25 H40 118.5 . . ?
C24 C25 H40 118.5 . . ?
C27 C26 C20 116.7(5) . . ?
C27 C26 C21 118.3(6) . . ?
C20 C26 C21 125.0(6) . . ?
N1 C27 C26 121.7(5) . . ?
N1 C27 C28 117.3(5) . . ?
C26 C27 C28 121.0(6) . . ?
N2 C28 C29 122.9(5) . . ?
N2 C28 C27 117.9(5) . . ?
C29 C28 C27 119.2(5) . . ?
C23 C29 C28 117.2(6) . . ?
C23 C29 C22 125.1(6) . . ?
C28 C29 C22 117.7(6) . . ?
C18 N1 C27 119.1(5) . . ?
C18 N1 Zn1 127.8(4) . . ?
C27 N1 Zn1 112.9(4) . . ?
C25 N2 C28 118.1(5) . . ?
C25 N2 Zn1 129.8(4) . . ?
C28 N2 Zn1 112.1(4) . . ?
C16 O2 Zn1 111.7(4) . . ?
C17 O3 Zn1 93.7(3) . 4_444 ?
C17 O4 Zn1 86.5(3) . 4_444 ?
O2 Zn1 O3 114.91(16) . 4_545 ?
O2 Zn1 N1 141.86(18) . . ?
O3 Zn1 N1 102.86(17) 4_545 . ?
O2 Zn1 N2 99.12(17) . . ?
O3 Zn1 N2 98.48(16) 4_545 . ?
N1 Zn1 N2 79.62(11) . . ?
O2 Zn1 O4 99.49(11) . 4_545 ?
O3 Zn1 O4 59.96(13) 4_545 4_545 ?
N1 Zn1 O4 94.63(15) . 4_545 ?
N2 Zn1 O4 156.16(15) . 4_545 ?
O2 Zn1 C17 109.40(16) . 4_545 ?
O3 Zn1 C17 30.05(14) 4_545 4_545 ?
N1 Zn1 C17 100.44(16) . 4_545 ?
N2 Zn1 C17 127.96(18) . 4_545 ?
O4 Zn1 C17 29.92(14) 4_545 4_545 ?

loop_
_geom_bond_atom_site_label_1
_geom_bond_atom_site_label_2
_geom_bond_distance
_geom_bond_site_symmetry_2
_geom_bond_publ_flag
C1 C2 1.373(7) . ?
C1 C10 1.410(6) . ?
C1 H1 0.9300 . ?
C2 C3 1.388(7) . ?
C2 C16 1.517(7) . ?
C3 C4 1.384(6) . ?
C3 H3 0.9300 . ?
C4 C11 1.369(6) . ?
C4 H4 0.9300 . ?
C5 C12 1.359(6) . ?
C5 C6 1.384(6) . ?
C5 H5 0.9300 . ?
C6 C7 1.384(7) . ?
C6 H6 0.9300 . ?
C7 C8 1.392(6) . ?
C7 C17 1.500(7) . ?
C8 C13 1.401(7) . ?
C8 H8 0.9300 . ?
C9 C10 1.507(7) . ?
C9 C13 1.518(6) . ?
C9 C15 1.534(8) . ?
C9 C14 1.549(7) . ?
C10 C11 1.399(7) . ?
C11 C12 1.481(7) . ?
C12 C13 1.424(7) . ?
C14 H14A 0.9600 . ?
C14 H14B 0.9600 . ?
C14 H14C 0.9600 . ?
C15 H15A 0.9600 . ?
C15 H15B 0.9600 . ?
C15 H15C 0.9600 . ?
C16 O1 1.221(7) . ?
C16 O2 1.256(6) . ?
C17 O4 1.243(6) . ?
C17 O3 1.248(5) . ?
C17 Zn1 2.487(5) 4_444 ?
C18 N1 1.316(7) . ?
C18 C19 1.384(8) . ?
C18 H16 0.9300 . ?
C19 C20 1.329(9) . ?
C19 H17 0.9300 . ?
C20 C26 1.434(9) . ?
C20 H18 0.9300 . ?
C21 C22 1.323(7) . ?
C21 C26 1.445(9) . ?
C21 H20 0.9300 . ?
C22 C29 1.438(10) . ?
C22 H21 0.9300 . ?
C23 C29 1.334(9) . ?
C23 C24 1.404(10) . ?
C23 H34 0.9300 . ?
C24 C25 1.393(8) . ?
C24 H35 0.9300 . ?
C25 N2 1.333(8) . ?
C25 H40 0.9300 . ?
C26 C27 1.402(7) . ?
C27 N1 1.356(6) . ?
C27 C28 1.428(5) . ?
C28 N2 1.343(6) . ?
C28 C29 1.425(7) . ?
N1 Zn1 2.074(4) . ?
N2 Zn1 2.107(5) . ?
O2 Zn1 1.930(3) . ?
O3 Zn1 2.073(3) 4_444 ?
O4 Zn1 2.232(3) 4_444 ?
Zn1 O3 2.073(3) 4_545 ?
Zn1 O4 2.232(3) 4_545 ?
Zn1 C17 2.487(5) 4_545 ?

loop_
_geom_torsion_atom_site_label_1
_geom_torsion_atom_site_label_2
_geom_torsion_atom_site_label_3
_geom_torsion_atom_site_label_4
_geom_torsion
_geom_torsion_site_symmetry_1
_geom_torsion_site_symmetry_2
_geom_torsion_site_symmetry_3
_geom_torsion_site_symmetry_4
_geom_torsion_publ_flag
C10 C1 C2 C3 -1.0(7) . . . . ?
C10 C1 C2 C16 178.1(4) . . . . ?
C1 C2 C3 C4 -0.3(7) . . . . ?
C16 C2 C3 C4 -179.4(4) . . . . ?
C2 C3 C4 C11 1.4(7) . . . . ?
C12 C5 C6 C7 -0.4(8) . . . . ?
C5 C6 C7 C8 -1.6(7) . . . . ?
C5 C6 C7 C17 -179.1(4) . . . . ?
C6 C7 C8 C13 2.6(7) . . . . ?
C17 C7 C8 C13 -180.0(4) . . . . ?
C2 C1 C10 C11 1.2(7) . . . . ?
C2 C1 C10 C9 -179.6(5) . . . . ?
C13 C9 C10 C11 0.7(5) . . . . ?
C15 C9 C10 C11 119.6(5) . . . . ?
C14 C9 C10 C11 -115.1(5) . . . . ?
C13 C9 C10 C1 -178.5(5) . . . . ?
C15 C9 C10 C1 -59.6(7) . . . . ?
C14 C9 C10 C1 65.7(7) . . . . ?
C3 C4 C11 C10 -1.2(7) . . . . ?
C3 C4 C11 C12 -179.9(5) . . . . ?
C1 C10 C11 C4 -0.1(7) . . . . ?
C9 C10 C11 C4 -179.4(4) . . . . ?
C1 C10 C11 C12 178.8(3) . . . . ?
C9 C10 C11 C12 -0.5(6) . . . . ?
C6 C5 C12 C13 1.4(8) . . . . ?
C6 C5 C12 C11 -179.8(5) . . . . ?
C4 C11 C12 C5 -0.2(9) . . . . ?
C10 C11 C12 C5 -179.0(4) . . . . ?
C4 C11 C12 C13 178.7(4) . . . . ?
C10 C11 C12 C13 0.0(6) . . . . ?
C7 C8 C13 C12 -1.6(7) . . . . ?
C7 C8 C13 C9 178.4(4) . . . . ?
C5 C12 C13 C8 -0.4(7) . . . . ?
C11 C12 C13 C8 -179.5(4) . . . . ?
C5 C12 C13 C9 179.6(5) . . . . ?
C11 C12 C13 C9 0.5(6) . . . . ?
C10 C9 C13 C8 179.2(5) . . . . ?
C15 C9 C13 C8 60.3(7) . . . . ?
C14 C9 C13 C8 -64.7(7) . . . . ?
C10 C9 C13 C12 -0.7(5) . . . . ?
C15 C9 C13 C12 -119.6(5) . . . . ?
C14 C9 C13 C12 115.3(5) . . . . ?
C1 C2 C16 O1 8.2(8) . . . . ?
C3 C2 C16 O1 -172.7(5) . . . . ?
C1 C2 C16 O2 -173.8(4) . . . . ?
C3 C2 C16 O2 5.4(7) . . . . ?
C6 C7 C17 O4 -175.6(5) . . . . ?
C8 C7 C17 O4 7.0(6) . . . . ?
C6 C7 C17 O3 5.6(6) . . . . ?
C8 C7 C17 O3 -171.8(4) . . . . ?
C6 C7 C17 Zn1 32(4) . . . 4_444 ?
C8 C7 C17 Zn1 -146(4) . . . 4_444 ?
N1 C18 C19 C20 1.3(10) . . . . ?
C18 C19 C20 C26 0.5(10) . . . . ?
C26 C21 C22 C29 -0.7(7) . . . . ?
C29 C23 C24 C25 1.4(10) . . . . ?
C23 C24 C25 N2 -1.3(10) . . . . ?
C19 C20 C26 C27 -1.0(9) . . . . ?
C19 C20 C26 C21 -179.9(6) . . . . ?
C22 C21 C26 C27 0.4(7) . . . . ?
C22 C21 C26 C20 179.3(5) . . . . ?
C20 C26 C27 N1 -0.1(7) . . . . ?
C21 C26 C27 N1 178.9(4) . . . . ?
C20 C26 C27 C28 -178.6(4) . . . . ?
C21 C26 C27 C28 0.4(6) . . . . ?
N1 C27 C28 N2 1.4(5) . . . . ?
C26 C27 C28 N2 180.0(5) . . . . ?
N1 C27 C28 C29 -179.4(5) . . . . ?
C26 C27 C28 C29 -0.8(6) . . . . ?
C24 C23 C29 C28 -0.5(10) . . . . ?
C24 C23 C29 C22 179.2(5) . . . . ?
N2 C28 C29 C23 -0.6(8) . . . . ?
C27 C28 C29 C23 -179.8(5) . . . . ?
N2 C28 C29 C22 179.7(5) . . . . ?
C27 C28 C29 C22 0.5(7) . . . . ?
C21 C22 C29 C23 -179.4(6) . . . . ?
C21 C22 C29 C28 0.3(7) . . . . ?
C19 C18 N1 C27 -2.5(9) . . . . ?
C19 C18 N1 Zn1 -176.8(5) . . . . ?
C26 C27 N1 C18 1.8(7) . . . . ?
C28 C27 N1 C18 -179.6(5) . . . . ?
C26 C27 N1 Zn1 176.9(4) . . . . ?
C28 C27 N1 Zn1 -4.5(5) . . . . ?
C24 C25 N2 C28 0.2(9) . . . . ?
C24 C25 N2 Zn1 177.3(5) . . . . ?
C29 C28 N2 C25 0.8(8) . . . . ?
C27 C28 N2 C25 179.9(5) . . . . ?
C29 C28 N2 Zn1 -176.8(4) . . . . ?
C27 C28 N2 Zn1 2.4(5) . . . . ?
O1 C16 O2 Zn1 -2.1(7) . . . . ?
C2 C16 O2 Zn1 179.9(3) . . . . ?
O4 C17 O3 Zn1 -1.3(5) . . . 4_444 ?
C7 C17 O3 Zn1 177.5(3) . . . 4_444 ?
O3 C17 O4 Zn1 1.2(4) . . . 4_444 ?
C7 C17 O4 Zn1 -177.6(4) . . . 4_444 ?
C16 O2 Zn1 O3 -170.6(3) . . . 4_545 ?
C16 O2 Zn1 N1 0.8(5) . . . . ?
C16 O2 Zn1 N2 85.6(4) . . . . ?
C16 O2 Zn1 O4 -109.4(4) . . . 4_545 ?
C16 O2 Zn1 C17 -138.6(4) . . . 4_545 ?
C18 N1 Zn1 O2 -89.5(6) . . . . ?
C27 N1 Zn1 O2 95.9(4) . . . . ?
C18 N1 Zn1 O3 82.5(5) . . . 4_545 ?
C27 N1 Zn1 O3 -92.1(3) . . . 4_545 ?
C18 N1 Zn1 N2 178.9(5) . . . . ?
C27 N1 Zn1 N2 4.3(4) . . . . ?
C18 N1 Zn1 O4 22.3(5) . . . 4_545 ?
C27 N1 Zn1 O4 -152.3(3) . . . 4_545 ?
C18 N1 Zn1 C17 51.9(5) . . . 4_545 ?
C27 N1 Zn1 C17 -122.7(3) . . . 4_545 ?
C25 N2 Zn1 O2 37.9(6) . . . . ?
C28 N2 Zn1 O2 -144.9(4) . . . . ?
C25 N2 Zn1 O3 -79.2(5) . . . 4_545 ?
C28 N2 Zn1 O3 98.0(4) . . . 4_545 ?
C25 N2 Zn1 N1 179.2(5) . . . . ?
C28 N2 Zn1 N1 -3.6(4) . . . . ?
C25 N2 Zn1 O4 -103.0(6) . . . 4_545 ?
C28 N2 Zn1 O4 74.2(5) . . . 4_545 ?
C25 N2 Zn1 C17 -85.6(6) . . . 4_545 ?
C28 N2 Zn1 C17 91.6(4) . . . 4_545 ?
